data_7203455
loop_
_publ_author_name
'Carlucci, Lucia'
'Ciani, Gianfranco'
'Proserpio, Davide M.'
'Porta, Francesca'

_publ_section_title
;
 New metal?organic frameworks and supramolecular arrays assembled with
 the bent ditopic ligand 4,4-diaminodiphenylmethane
;
_journal_issue 9
_journal_name_full CrystEngComm
_journal_page_first 696
_journal_paper_doi 10.1039/b606482e
_journal_volume 8
_journal_year 2006
_chemical_formula_sum 'C13 H14 Cl2 Co N2'
_chemical_formula_weight 328.09
_space_group_IT_number 44
_symmetry_cell_setting orthorhombic
_symmetry_Int_Tables_number 44
_symmetry_space_group_name_Hall 'I -2 -2'
_symmetry_space_group_name_H-M 'I m 2 m'
_atom_sites_solution_hydrogens geom
_atom_sites_solution_primary direct
_atom_sites_solution_secondary difmap
_cell_angle_alpha 90.00
_cell_angle_beta 90.00
_cell_angle_gamma 90.00
_cell_formula_units_Z 2
_cell_length_a 12.7148(8)
_cell_length_b 4.4248(3)
_cell_length_c 11.6928(7)
_cell_measurement_reflns_used 984
_cell_measurement_temperature 293(2)
_cell_measurement_theta_max 21
_cell_measurement_theta_min 2
_cell_volume 657.84(7)
_computing_molecular_graphics Topos
_computing_structure_refinement 'SHELXL-97 (Sheldrick, 1997)'
_computing_structure_solution SIR97
_diffrn_ambient_temperature 293(2)
_diffrn_detector_type CCD_plate
_diffrn_measured_fraction_theta_full 1.000
_diffrn_measured_fraction_theta_max 1.000
_diffrn_measurement_device SMART
_diffrn_measurement_method omega-scan
_diffrn_radiation_monochromator graphite
_diffrn_radiation_source 'fine-focus sealed tube'
_diffrn_radiation_type MoK\a
_diffrn_radiation_wavelength 0.71073
_diffrn_reflns_av_R_equivalents 0.0625
_diffrn_reflns_av_sigmaI/netI 0.0595
_diffrn_reflns_limit_h_max 15
_diffrn_reflns_limit_h_min -15
_diffrn_reflns_limit_k_max 5
_diffrn_reflns_limit_k_min -5
_diffrn_reflns_limit_l_max 13
_diffrn_reflns_limit_l_min -13
_diffrn_reflns_number 3308
_diffrn_reflns_theta_full 24.93
_diffrn_reflns_theta_max 24.93
_diffrn_reflns_theta_min 2.37
_diffrn_standards_decay_% 0
_exptl_absorpt_coefficient_mu 1.691
_exptl_absorpt_correction_T_max 1.00
_exptl_absorpt_correction_T_min 0.78
_exptl_absorpt_correction_type sadabs
_exptl_crystal_colour blue
_exptl_crystal_density_diffrn 1.656
_exptl_crystal_density_method 'not measured'
_exptl_crystal_description needle
_exptl_crystal_F_000 334
_exptl_crystal_size_max 0.10
_exptl_crystal_size_mid 0.04
_exptl_crystal_size_min 0.02
_refine_diff_density_max 0.232
_refine_diff_density_min -0.340
_refine_diff_density_rms 0.059
_refine_ls_abs_structure_details 'Flack H D (1983), Acta Cryst. A39, 876-881'
_refine_ls_abs_structure_Flack 0.15(3)
_refine_ls_extinction_method none
_refine_ls_goodness_of_fit_all 0.930
_refine_ls_hydrogen_treatment constr
_refine_ls_matrix_type full
_refine_ls_number_parameters 52
_refine_ls_number_reflns 622
_refine_ls_number_restraints 1
_refine_ls_restrained_S_all 0.929
_refine_ls_R_factor_all 0.0409
_refine_ls_R_factor_obs 0.0264
_refine_ls_shift/su_max 0.000
_refine_ls_shift/su_mean 0.000
_refine_ls_structure_factor_coef Fsqd
_refine_ls_weighting_details 'calc w=1/[\s^2^(Fo^2^)+(0.0143P)^2^+0.0000P] where P=(Fo^2^+2Fc^2^)/3'
_refine_ls_weighting_scheme calc
_refine_ls_wR_factor_all 0.0437
_refine_ls_wR_factor_obs 0.0411
_reflns_number_observed 521
_reflns_number_total 622
_reflns_observed_criterion >2sigma(I)
_cod_data_source_file b606482e.txt
_cod_data_source_block 1
_cod_depositor_comments
;
The following automatic conversions were performed:
'_symmetry_cell_setting' value 'Orthorhombic' changed to 'orthorhombic'
according to '/home/saulius/struct/CIF-dictionaries/cif_core.dic'
dictionary named 'cif_core.dic' version 2.4.1 from 2010-06-29.

Automatic conversion script
Id: cif_fix_enum 1527 2010-12-29 10:47:43Z saulius 
;
_cod_original_sg_symbol_H-M Im2m
_cod_database_code 7203455
_diffrn_measurement_domega 0.30
_diffrn_measurement_rtime 20

loop_
_symmetry_equiv_pos_as_xyz
'x, y, z'
'x, y, -z'
'-x, y, z'
'-x, y, -z'
'x+1/2, y+1/2, z+1/2'
'x+1/2, y+1/2, -z+1/2'
'-x+1/2, y+1/2, z+1/2'
'-x+1/2, y+1/2, -z+1/2'

loop_
_atom_site_label
_atom_site_type_symbol
_atom_site_fract_x
_atom_site_fract_y
_atom_site_fract_z
_atom_site_U_iso_or_equiv
_atom_site_adp_type
_atom_site_occupancy
_atom_site_symmetry_multiplicity
_atom_site_calc_flag
_atom_site_refinement_flags
_atom_site_disorder_assembly
_atom_site_disorder_group
Co Co 0.0000 -0.80011(19) 0.0000 0.0292(3) Uani 1 4 d S . .
Cl Cl 0.0000 -0.5273(3) 0.16228(9) 0.0385(4) Uani 1 2 d S . .
N1 N -0.1378(2) -1.0418(8) 0.0000 0.0319(9) Uani 1 2 d S . .
H1 H -0.1395 -1.1614 -0.0622 0.038 Uiso 1 1 d R . .
C4 C -0.4029(3) -0.4622(9) 0.0000 0.0230(11) Uani 1 2 d S . .
C1 C -0.2292(3) -0.8500(10) 0.0000 0.0242(11) Uani 1 2 d S . .
C2 C -0.2724(2) -0.7523(8) 0.1005(3) 0.0308(8) Uani 1 1 d . . .
H2 H -0.2434 -0.8149 0.1696 0.037 Uiso 1 1 calc R . .
C3 C -0.3586(2) -0.5616(7) 0.1009(3) 0.0290(8) Uani 1 1 d . . .
H3 H -0.3872 -0.4995 0.1702 0.035 Uiso 1 1 calc R . .
C5 C -0.5000 -0.270(2) 0.0000 0.0314(16) Uani 1 4 d S . .
H5 H -0.5000 -0.1409 -0.0671 0.038 Uiso 1 2 d SR . .

loop_
_atom_site_aniso_label
_atom_site_aniso_U_11
_atom_site_aniso_U_22
_atom_site_aniso_U_33
_atom_site_aniso_U_23
_atom_site_aniso_U_13
_atom_site_aniso_U_12
Co 0.0209(5) 0.0302(6) 0.0366(7) 0.000 0.000 0.000
Cl 0.0409(8) 0.0402(8) 0.0344(8) -0.0019(7) 0.000 0.000
N1 0.026(2) 0.023(2) 0.047(2) 0.000 0.000 -0.0019(19)
C4 0.012(2) 0.021(3) 0.035(3) 0.000 0.000 -0.0057(19)
C1 0.0118(19) 0.016(3) 0.045(3) 0.000 0.000 -0.004(2)
C2 0.0273(15) 0.036(2) 0.029(2) 0.006(2) -0.0021(14) 0.0001(18)
C3 0.0189(16) 0.035(2) 0.033(2) -0.0053(19) 0.0030(14) -0.0006(16)
C5 0.021(3) 0.030(4) 0.044(4) 0.000 0.000 0.000

loop_
_atom_type_symbol
_atom_type_description
_atom_type_scat_dispersion_real
_atom_type_scat_dispersion_imag
_atom_type_scat_source
C C 0.0033 0.0016 'International Tables Vol C Tables 4.2.6.8 and 6.1.1.4'
H H 0.0000 0.0000 'International Tables Vol C Tables 4.2.6.8 and 6.1.1.4'
N N 0.0061 0.0033 'International Tables Vol C Tables 4.2.6.8 and 6.1.1.4'
Cl Cl 0.1484 0.1585 'International Tables Vol C Tables 4.2.6.8 and 6.1.1.4'
Co Co 0.3494 0.9721 'International Tables Vol C Tables 4.2.6.8 and 6.1.1.4'

loop_
_geom_angle_atom_site_label_1
_geom_angle_atom_site_label_2
_geom_angle_atom_site_label_3
_geom_angle
_geom_angle_site_symmetry_1
_geom_angle_site_symmetry_3
_geom_angle_publ_flag
N1 Co N1 117.2(2) . 3 ?
N1 Co Cl 106.24(5) . . ?
N1 Co Cl 106.24(5) 3 . ?
N1 Co Cl 106.24(5) . 2 ?
N1 Co Cl 106.24(5) 3 2 ?
Cl Co Cl 115.08(7) . 2 ?
N1 Co Cl 63.33(9) . 2_545 ?
N1 Co Cl 63.33(9) 3 2_545 ?
Cl Co Cl 152.99(4) . 2_545 ?
Cl Co Cl 91.93(4) 2 2_545 ?
N1 Co Cl 63.33(8) . 1_545 ?
N1 Co Cl 63.33(8) 3 1_545 ?
Cl Co Cl 91.93(4) . 1_545 ?
Cl Co Cl 152.99(4) 2 1_545 ?
Cl Co Cl 61.05(4) 2_545 1_545 ?
Co Cl Co 91.93(4) . 1_565 ?
C1 N1 Co 112.5(3) . . ?
C1 N1 C5 0.4(2) . . ?
Co N1 C5 112.04(13) . . ?
C1 N1 N1 36.1(2) . 3_455 ?
Co N1 N1 148.60(10) . 3_455 ?
C5 N1 N1 36.56(7) . 3_455 ?
C1 N1 H1 109.1 . . ?
Co N1 H1 109.1 . . ?
C5 N1 H1 109.3 . . ?
N1 N1 H1 88.6 3_455 . ?
C3 C4 C3 117.6(4) . 2 ?
C3 C4 C5 121.13(19) . . ?
C3 C4 C5 121.13(19) 2 . ?
C2 C1 C2 118.5(4) . 2 ?
C2 C1 N1 120.71(19) . . ?
C2 C1 N1 120.71(19) 2 . ?
C1 C2 C3 120.9(3) . . ?
C1 C2 H2 119.5 . . ?
C3 C2 H2 119.5 . . ?
C4 C3 C2 121.0(3) . . ?
C4 C3 H3 119.5 . . ?
C2 C3 H3 119.5 . . ?
C4 C5 C4 110.9(6) 3_455 . ?
C4 C5 N1 2.0(3) 3_455 3_455 ?
C4 C5 N1 108.9(4) . 3_455 ?
C4 C5 N1 108.9(4) 3_455 . ?
C4 C5 N1 2.0(3) . . ?
N1 C5 N1 106.88(15) 3_455 . ?
C4 C5 H5 109.5 3_455 . ?
C4 C5 H5 109.5 . . ?
N1 C5 H5 110.5 3_455 . ?
N1 C5 H5 110.5 . . ?

loop_
_geom_bond_atom_site_label_1
_geom_bond_atom_site_label_2
_geom_bond_distance
_geom_bond_site_symmetry_2
_geom_bond_publ_flag
Co N1 2.052(3) . ?
Co N1 2.052(3) 3 ?
Co Cl 2.2488(12) . ?
Co Cl 2.2488(12) 2 ?
Co Cl 3.7357(14) 2_545 ?
Co Cl 3.7357(14) 1_545 ?
Cl Co 3.7357(14) 1_565 ?
N1 C1 1.439(5) . ?
N1 C5 5.734(6) . ?
N1 N1 9.212(6) 3_455 ?
N1 H1 0.9000 . ?
C4 C3 1.379(3) . ?
C4 C3 1.379(3) 2 ?
C4 C5 1.500(6) . ?
C1 C2 1.367(3) . ?
C1 C2 1.367(3) 2 ?
C2 C3 1.384(4) . ?
C2 H2 0.9300 . ?
C3 H3 0.9300 . ?
C5 C4 1.500(6) 3_455 ?
C5 N1 5.734(6) 3_455 ?
C5 H5 0.9700 . ?

loop_
_geom_torsion_atom_site_label_1
_geom_torsion_atom_site_label_2
_geom_torsion_atom_site_label_3
_geom_torsion_atom_site_label_4
_geom_torsion
_geom_torsion_site_symmetry_1
_geom_torsion_site_symmetry_2
_geom_torsion_site_symmetry_3
_geom_torsion_site_symmetry_4
_geom_torsion_publ_flag
Co N1 C5 N1 180.0 . . . 3_455 ?
Co N1 N1 Co 0.0 . . 3_455 3_455 ?
